data_7248997
loop_
_publ_author_name
'Ochsenbein, Philippe'
'Bonin, Michel'
'Fadaei-Tirani, Farzaneh'
'Lem\'ee, Marie-H\'el\`ene'
'Kieffer, J\'er\^ome'
'G\"orl, Daniel'
'El-Hajji, Mohamed'
'Schenk-Jo\&s, Kurt'

_publ_section_title
;
 A score and nine years of irbesartan
;
_journal_issue 34
_journal_name_full CrystEngComm
_journal_page_first 4566
_journal_page_last 4578
_journal_paper_doi 10.1039/D3CE01172K
_journal_volume 26
_journal_year 2024
_chemical_formula_moiety 'C25 H28 N6 O'
_chemical_formula_sum 'C25 H28 N6 O'
_chemical_formula_weight 428.53
_chemical_name_common SR47436-A
_space_group_crystal_system trigonal
_space_group_IT_number 148
_space_group_name_Hall '-R 3'
_space_group_name_H-M_alt 'R -3 :H'
_atom_sites_solution_hydrogens mixed
_atom_sites_solution_primary dual
_atom_sites_solution_secondary difmap
_audit_creation_date 2020-04-27
_audit_creation_method
;
Olex2 1.3
(compiled 2020.02.04 svn.rd84adfe8 for OlexSys, GUI svn.r6032)
;
_audit_update_record
;
2020-04-27 deposited with the CCDC.	2024-05-20 downloaded from the CCDC.
;
_cell_angle_alpha 90
_cell_angle_beta 90
_cell_angle_gamma 120
_cell_formula_units_Z 18
_cell_length_a 37.2303(4)
_cell_length_b 37.2303(4)
_cell_length_c 9.70850(10)
_cell_measurement_reflns_used 8932
_cell_measurement_temperature 114(1)
_cell_measurement_theta_max 55.711
_cell_measurement_theta_min 2.374
_cell_volume 11654.0(2)
_computing_cell_refinement 'SAINT V8.34A (Bruker AXS Inc., 2013)'
_computing_data_collection 'Bruker Instrument Service v2016.5.0.1'
_computing_data_reduction 'SAINT V8.34A (Bruker AXS Inc., 2013)'
_computing_molecular_graphics 'Olex2 1.3 (Dolomanov et al., 2009)'
_computing_publication_material 'Olex2 1.3 (Dolomanov et al., 2009)'
_computing_structure_refinement 'ShelXL 2018/3 (Sheldrick, 2015)'
_computing_structure_solution 'ShelXT 2018/2 (Sheldrick, 2018)'
_diffrn_ambient_temperature 114.0
_diffrn_detector 'CCD plate'
_diffrn_detector_area_resol_mean 8.3333
_diffrn_detector_type 'APEX II'
_diffrn_measured_fraction_theta_full 0.969
_diffrn_measured_fraction_theta_max 0.969
_diffrn_measurement_device_type 'Bruker APEX_DUO'
_diffrn_measurement_method 'phi and omega scans'
_diffrn_radiation_type CuK\a
_diffrn_radiation_wavelength 1.54178
_diffrn_reflns_av_R_equivalents 0.1109
_diffrn_reflns_av_unetI/netI 0.0442
_diffrn_reflns_Laue_measured_fraction_full 0.969
_diffrn_reflns_Laue_measured_fraction_max 0.969
_diffrn_reflns_limit_h_max 40
_diffrn_reflns_limit_h_min -40
_diffrn_reflns_limit_k_max 40
_diffrn_reflns_limit_k_min -40
_diffrn_reflns_limit_l_max 9
_diffrn_reflns_limit_l_min -9
_diffrn_reflns_number 50223
_diffrn_reflns_point_group_measured_fraction_full 0.969
_diffrn_reflns_point_group_measured_fraction_max 0.969
_diffrn_reflns_theta_full 57.469
_diffrn_reflns_theta_max 57.469
_diffrn_reflns_theta_min 2.373
_diffrn_source 'Incoatec microsource'
_diffrn_source_current 0.64
_diffrn_source_power 0.0285824
_diffrn_source_voltage 44.66
_exptl_absorpt_coefficient_mu 0.557
_exptl_absorpt_correction_T_max 0.7513
_exptl_absorpt_correction_T_min 0.5099
_exptl_absorpt_correction_type multi-scan
_exptl_absorpt_process_details
;
SADABS V2012/1 (Bruker AXS Inc.) was used for absorption correction.
wR2(int) was 0.1579 before and 0.0469 after correction.
The Ratio of minimum to maximum transmission is 0.867.
The \l/2 correction factor is 0.0015.
;
_exptl_crystal_colour colourless
_exptl_crystal_density_diffrn 1.099
_exptl_crystal_description prism
_exptl_crystal_F_000 4104
_exptl_crystal_size_max 0.42
_exptl_crystal_size_mid 0.016
_exptl_crystal_size_min 0.016
_refine_diff_density_max 0.200
_refine_diff_density_min -0.219
_refine_diff_density_rms 0.045
_refine_ls_extinction_coef 0.000026(6)
_refine_ls_extinction_expression Fc^*^=kFc[1+0.001xFc^2^\l^3^/sin(2\q)]^-1/4^
_refine_ls_extinction_method 'SHELXL-2018/3 (Sheldrick 2018)'
_refine_ls_goodness_of_fit_ref 1.026
_refine_ls_hydrogen_treatment mixed
_refine_ls_matrix_type full
_refine_ls_number_parameters 324
_refine_ls_number_reflns 3448
_refine_ls_number_restraints 75
_refine_ls_restrained_S_all 1.020
_refine_ls_R_factor_all 0.0706
_refine_ls_R_factor_gt 0.0448
_refine_ls_shift/su_max 0.001
_refine_ls_shift/su_mean 0.000
_refine_ls_structure_factor_coef Fsqd
_refine_ls_weighting_details 'w=1/[\s^2^(Fo^2^)+(0.0399P)^2^+29.9515P] where P=(Fo^2^+2Fc^2^)/3'
_refine_ls_weighting_scheme calc
_refine_ls_wR_factor_gt 0.0985
_refine_ls_wR_factor_ref 0.1146
_reflns_Friedel_coverage 0.000
_reflns_number_gt 2649
_reflns_number_total 3448
_reflns_threshold_expression 'I > 2\s(I)'
_cod_data_source_file d3ce01172k2.cif
_cod_data_source_block ibs_a_114k_dry_zwitter
_cod_depositor_comments 'Adding full bibliography for 7248992--7248997.cif.'
_cod_original_cell_volume 11654.0(3)
_cod_original_sg_symbol_H-M 'R -3'
_cod_database_code 7248997
_shelx_shelxl_version_number 2018/3
_shelx_space_group_comment
;
The symmetry employed for this shelxl refinement is uniquely defined
by the following loop, which should always be used as a source of
symmetry information in preference to the above space-group names.
They are only intended as comments.
;
_shelx_estimated_absorpt_t_max 0.991
_shelx_estimated_absorpt_t_min 0.800
_exptl_absorpt_special_details 'SADABS V2012/1 (Bruker AXS Inc.)'
_olex2_refinement_description
;
1. Fixed Uiso
 At 1.2 times of:
  All C(H) groups, All C(H,H) groups, All C(H,H,H,H) groups, All N(H) groups
 At 1.5 times of:
  All C(H,H,H) groups
2. Restrained distances
 C2T1-C1 \\sim C2T2-C1 \\sim C2T1-C3T1 \\sim C2T2-C3T2 \\sim C4T1-C3T1 \\sim
C4T2-C3T2
 with sigma of 0.01
3. Uiso/Uaniso restraints and constraints
C1 \\sim C2T1 \\sim C2T2 \\sim C3T1 \\sim C3T2 \\sim C4T1 \\sim C4T2: within 2A
with sigma of 0.01 and sigma for terminal atoms of 0.02 within 2A
4. Others
 Sof(H1BC)=Sof(H1BD)=Sof(C2T2)=Sof(H2TC)=Sof(H2TD)=Sof(C3T2)=Sof(H3TC)=
 Sof(H3TD)=Sof(C4T2)=Sof(H4TD)=Sof(H4TE)=Sof(H4TF)=1-FVAR(1)
 Sof(H1AA)=Sof(H1AB)=Sof(C2T1)=Sof(H2TA)=Sof(H2TB)=Sof(C3T1)=Sof(H3TA)=
 Sof(H3TB)=Sof(C4T1)=Sof(H4TA)=Sof(H4TB)=Sof(H4TC)=FVAR(1)
 Sof(H1N)=1-FVAR(2)
 Sof(H1)=FVAR(2)
5.a Secondary CH2 refined with riding coordinates:
 C1(H1AA,H1AB), C1(H1BC,H1BD), C1M(H1MA,H1MB), C2T1(H2TA,H2TB), C2T2(H2TC,
 H2TD), C3T1(H3TA,H3TB), C3T2(H3TC,H3TD), C6N(H6NA,H6NB), C7N(H7NA,H7NB),
 C8N(H8NA,H8NB), C9N(H9NA,H9NB)
5.b Aromatic/amide H refined with riding coordinates:
 N1N(H1N), C2B(H2B), C3B(H3B), C3P(H3P), C4P(H4P), C5B(H5B), C5P(H5P),
 C6B(H6B), C6P(H6P)
5.c Idealised Me refined as rotating group:
 C4T1(H4TA,H4TB,H4TC), C4T2(H4TD,H4TE,H4TF)
;
_olex2_submission_special_instructions 'No special instructions were received'

loop_
_space_group_symop_operation_xyz
'x, y, z'
'-y, x-y, z'
'-x+y, -x, z'
'x+2/3, y+1/3, z+1/3'
'-y+2/3, x-y+1/3, z+1/3'
'-x+y+2/3, -x+1/3, z+1/3'
'x+1/3, y+2/3, z+2/3'
'-y+1/3, x-y+2/3, z+2/3'
'-x+y+1/3, -x+2/3, z+2/3'
'-x, -y, -z'
'y, -x+y, -z'
'x-y, x, -z'
'-x+2/3, -y+1/3, -z+1/3'
'y+2/3, -x+y+1/3, -z+1/3'
'x-y+2/3, x+1/3, -z+1/3'
'-x+1/3, -y+2/3, -z+2/3'
'y+1/3, -x+y+2/3, -z+2/3'
'x-y+1/3, x+2/3, -z+2/3'

loop_
_atom_site_label
_atom_site_type_symbol
_atom_site_fract_x
_atom_site_fract_y
_atom_site_fract_z
_atom_site_U_iso_or_equiv
_atom_site_adp_type
_atom_site_occupancy
_atom_site_site_symmetry_order
_atom_site_calc_flag
_atom_site_refinement_flags_posn
_atom_site_refinement_flags_adp
_atom_site_refinement_flags_occupancy
_atom_site_disorder_assembly
_atom_site_disorder_group
O1N O 0.63812(5) 0.72532(5) -0.19441(18) 0.0332(5) Uani 1 1 d . . . . .
N1 N 0.57316(6) 0.48362(6) 0.0134(2) 0.0250(5) Uani 1 1 d . . . . .
H1 H 0.5840(9) 0.4971(10) -0.073(3) 0.030 Uiso 0.79(4) 1 d . U P A 1
N1N N 0.58223(6) 0.73168(6) 0.0915(2) 0.0262(5) Uani 1 1 d . . . . .
H1N H 0.575257 0.742512 0.159771 0.031 Uiso 0.21(4) 1 calc R U P . .
N2 N 0.53409(6) 0.45092(6) 0.0191(2) 0.0285(5) Uani 1 1 d . . . . .
N3 N 0.52835(6) 0.43712(6) 0.1445(2) 0.0302(5) Uani 1 1 d . . . . .
N3N N 0.58313(6) 0.68427(5) -0.0497(2) 0.0224(5) Uani 1 1 d . . . . .
N4 N 0.56289(6) 0.46016(6) 0.2229(2) 0.0287(5) Uani 1 1 d . . . . .
C1 C 0.52770(7) 0.65980(8) 0.1339(3) 0.0315(6) Uani 1 1 d D U . . .
H1AA H 0.527106 0.668821 0.229357 0.038 Uiso 0.918(3) 1 calc R U P B 1
H1AB H 0.529455 0.634158 0.138506 0.038 Uiso 0.918(3) 1 calc R U P B 1
H1BC H 0.538138 0.651774 0.215216 0.038 Uiso 0.082(3) 1 calc R U P B 2
H1BD H 0.515583 0.635512 0.071490 0.038 Uiso 0.082(3) 1 calc R U P B 2
C1B C 0.63324(7) 0.58269(7) 0.0818(2) 0.0216(6) Uani 1 1 d . . . . .
C1M C 0.57288(7) 0.64387(7) -0.1080(3) 0.0250(6) Uani 1 1 d . . . . .
H1MA H 0.580541 0.647529 -0.206736 0.030 Uiso 1 1 calc R U . . .
H1MB H 0.542524 0.625032 -0.101878 0.030 Uiso 1 1 calc R U . . .
C1P C 0.65407(7) 0.56141(7) 0.1445(2) 0.0227(6) Uani 1 1 d . . . . .
C2B C 0.65337(7) 0.61334(7) -0.0176(2) 0.0252(6) Uani 1 1 d . . . . .
H2B H 0.680552 0.620431 -0.045960 0.030 Uiso 1 1 calc R U . . .
C2N C 0.56509(7) 0.69274(7) 0.0619(2) 0.0237(6) Uani 1 1 d . . . . .
C2P C 0.63371(7) 0.51867(7) 0.1758(2) 0.0241(6) Uani 1 1 d . . . . .
C2T1 C 0.48793(8) 0.65057(9) 0.0607(3) 0.0378(8) Uani 0.918(3) 1 d D U P B 1
H2TA H 0.486931 0.638168 -0.030408 0.045 Uiso 0.918(3) 1 calc R U P B 1
H2TB H 0.487954 0.676867 0.045258 0.045 Uiso 0.918(3) 1 calc R U P B 1
C2T2 C 0.4917(7) 0.6643(8) 0.185(4) 0.039(4) Uani 0.082(3) 1 d D U P B 2
H2TC H 0.479671 0.671770 0.106424 0.047 Uiso 0.082(3) 1 calc R U P B 2
H2TD H 0.501904 0.687028 0.253127 0.047 Uiso 0.082(3) 1 calc R U P B 2
C3B C 0.63444(7) 0.63375(7) -0.0761(3) 0.0253(6) Uani 1 1 d . . . . .
H3B H 0.648824 0.654683 -0.143291 0.030 Uiso 1 1 calc R U . . .
C3P C 0.65508(7) 0.50166(8) 0.2414(3) 0.0307(6) Uani 1 1 d . . . . .
H3P H 0.640870 0.473041 0.264602 0.037 Uiso 1 1 calc R U . . .
C3T1 C 0.44950(8) 0.62109(10) 0.1427(4) 0.0501(10) Uani 0.918(3) 1 d D U P B 1
H3TA H 0.451101 0.596134 0.167462 0.060 Uiso 0.918(3) 1 calc R U P B 1
H3TB H 0.448847 0.634823 0.229177 0.060 Uiso 0.918(3) 1 calc R U P B 1
C3T2 C 0.4584(9) 0.6244(8) 0.250(5) 0.047(5) Uani 0.082(3) 1 d D U P B 2
H3TC H 0.447443 0.601638 0.181495 0.056 Uiso 0.082(3) 1 calc R U P B 2
H3TD H 0.470234 0.616533 0.327967 0.056 Uiso 0.082(3) 1 calc R U P B 2
C4B C 0.59449(7) 0.62369(7) -0.0367(2) 0.0222(6) Uani 1 1 d . . . . .
C4N C 0.61533(7) 0.72141(7) -0.0984(3) 0.0247(6) Uani 1 1 d . . . . .
C4P C 0.69676(8) 0.52595(8) 0.2731(3) 0.0329(7) Uani 1 1 d . . . . .
H4P H 0.711059 0.514095 0.317932 0.039 Uiso 1 1 calc R U . . .
C4T1 C 0.40969(10) 0.60792(12) 0.0627(5) 0.0821(14) Uani 0.918(3) 1 d D U P B 1
H4TA H 0.385830 0.588804 0.118801 0.123 Uiso 0.918(3) 1 calc R U P B 1
H4TB H 0.410048 0.594036 -0.022648 0.123 Uiso 0.918(3) 1 calc R U P B 1
H4TC H 0.407536 0.632448 0.040299 0.123 Uiso 0.918(3) 1 calc R U P B 1
C4T2 C 0.4239(10) 0.6315(11) 0.301(4) 0.058(8) Uani 0.082(3) 1 d D U P B 2
H4TD H 0.435203 0.654360 0.367170 0.087 Uiso 0.082(3) 1 calc R U P B 2
H4TE H 0.402371 0.606231 0.344958 0.087 Uiso 0.082(3) 1 calc R U P B 2
H4TF H 0.411976 0.638545 0.222386 0.087 Uiso 0.082(3) 1 calc R U P B 2
C5 C 0.59036(7) 0.48891(7) 0.1385(2) 0.0227(6) Uani 1 1 d . . . . .
C5B C 0.57458(7) 0.59349(7) 0.0635(2) 0.0235(6) Uani 1 1 d . . . . .
H5B H 0.547326 0.586292 0.091360 0.028 Uiso 1 1 calc R U . . .
C5N C 0.61552(7) 0.75477(7) -0.0094(2) 0.0229(6) Uani 1 1 d . . . . .
C5P C 0.71735(7) 0.56748(8) 0.2391(3) 0.0295(6) Uani 1 1 d . . . . .
H5P H 0.746097 0.584121 0.258675 0.035 Uiso 1 1 calc R U . . .
C6B C 0.59365(7) 0.57366(7) 0.1237(2) 0.0236(6) Uani 1 1 d . . . . .
H6B H 0.579728 0.553726 0.194171 0.028 Uiso 1 1 calc R U . . .
C6N C 0.60760(8) 0.78561(7) -0.0899(3) 0.0268(6) Uani 1 1 d . . . . .
H6NA H 0.623878 0.794198 -0.176373 0.032 Uiso 1 1 calc R U . . .
H6NB H 0.577809 0.773354 -0.112483 0.032 Uiso 1 1 calc R U . . .
C6P C 0.69649(7) 0.58502(7) 0.1768(2) 0.0261(6) Uani 1 1 d . . . . .
H6P H 0.711144 0.613755 0.155252 0.031 Uiso 1 1 calc R U . . .
C7N C 0.62181(8) 0.82226(7) 0.0082(3) 0.0301(6) Uani 1 1 d . . . . .
H7NA H 0.598825 0.818236 0.069450 0.036 Uiso 1 1 calc R U . . .
H7NB H 0.631637 0.848394 -0.043834 0.036 Uiso 1 1 calc R U . . .
C8N C 0.65746(7) 0.82348(7) 0.0925(3) 0.0274(6) Uani 1 1 d . . . . .
H8NA H 0.684337 0.847669 0.065419 0.033 Uiso 1 1 calc R U . . .
H8NB H 0.653102 0.825466 0.192124 0.033 Uiso 1 1 calc R U . . .
C9N C 0.65706(7) 0.78297(7) 0.0606(3) 0.0316(6) Uani 1 1 d . . . . .
H9NA H 0.680318 0.788235 -0.001367 0.038 Uiso 1 1 calc R U . . .
H9NB H 0.659613 0.770082 0.146424 0.038 Uiso 1 1 calc R U . . .

loop_
_atom_site_aniso_label
_atom_site_aniso_U_11
_atom_site_aniso_U_22
_atom_site_aniso_U_33
_atom_site_aniso_U_23
_atom_site_aniso_U_13
_atom_site_aniso_U_12
O1N 0.0343(10) 0.0298(10) 0.0334(11) 0.0006(8) 0.0098(9) 0.0145(8)
N1 0.0198(11) 0.0209(11) 0.0288(14) 0.0020(9) -0.0017(10) 0.0060(9)
N1N 0.0309(12) 0.0235(12) 0.0263(13) 0.0002(9) 0.0025(9) 0.0152(10)
N2 0.0236(12) 0.0225(11) 0.0339(15) 0.0035(10) 0.0006(10) 0.0073(10)
N3 0.0273(12) 0.0260(12) 0.0306(15) 0.0012(10) -0.0010(10) 0.0083(10)
N3N 0.0224(11) 0.0181(11) 0.0252(12) -0.0013(9) -0.0006(9) 0.0091(9)
N4 0.0246(11) 0.0247(11) 0.0308(13) 0.0018(10) -0.0004(10) 0.0078(10)
C1 0.0299(14) 0.0284(14) 0.0329(16) 0.0031(12) 0.0061(12) 0.0122(12)
C1B 0.0215(13) 0.0188(13) 0.0212(15) -0.0047(11) -0.0022(11) 0.0076(11)
C1M 0.0259(13) 0.0211(13) 0.0257(15) -0.0040(11) -0.0040(11) 0.0101(11)
C1P 0.0222(13) 0.0255(13) 0.0214(15) -0.0012(11) 0.0005(10) 0.0126(11)
C2B 0.0194(13) 0.0219(13) 0.0310(16) -0.0017(11) 0.0038(11) 0.0079(11)
C2N 0.0251(13) 0.0269(14) 0.0228(15) -0.0004(11) -0.0007(11) 0.0159(12)
C2P 0.0219(13) 0.0237(13) 0.0250(15) -0.0012(11) -0.0030(11) 0.0100(11)
C2T1 0.0287(16) 0.0314(16) 0.053(2) 0.0006(14) 0.0046(14) 0.0145(13)
C2T2 0.029(5) 0.032(5) 0.054(6) 0.000(5) 0.013(5) 0.014(5)
C3B 0.0260(14) 0.0205(13) 0.0264(16) -0.0002(11) 0.0018(11) 0.0092(11)
C3P 0.0295(15) 0.0278(14) 0.0335(17) 0.0017(12) -0.0040(12) 0.0134(12)
C3T1 0.0311(17) 0.0390(18) 0.074(3) 0.0009(18) 0.0161(17) 0.0128(15)
C3T2 0.031(7) 0.038(7) 0.063(8) -0.001(7) 0.019(7) 0.012(6)
C4B 0.0242(13) 0.0174(12) 0.0224(15) -0.0060(11) -0.0023(11) 0.0085(11)
C4N 0.0225(13) 0.0249(14) 0.0271(16) 0.0006(11) -0.0024(12) 0.0121(11)
C4P 0.0296(15) 0.0355(16) 0.0374(18) 0.0006(13) -0.0065(12) 0.0192(13)
C4T1 0.030(2) 0.068(3) 0.137(4) 0.007(3) 0.008(2) 0.0156(19)
C4T2 0.043(12) 0.047(12) 0.074(14) -0.002(12) 0.025(12) 0.014(11)
C5 0.0239(13) 0.0220(13) 0.0233(16) 0.0012(11) 0.0004(12) 0.0122(11)
C5B 0.0206(13) 0.0218(13) 0.0266(15) -0.0021(11) 0.0022(11) 0.0096(11)
C5N 0.0235(13) 0.0229(13) 0.0229(14) 0.0005(11) 0.0016(11) 0.0120(11)
C5P 0.0226(13) 0.0332(15) 0.0311(16) -0.0049(12) -0.0026(11) 0.0127(12)
C6B 0.0220(13) 0.0203(13) 0.0253(15) -0.0021(11) 0.0004(11) 0.0082(11)
C6N 0.0285(14) 0.0252(13) 0.0278(15) 0.0028(11) -0.0026(11) 0.0142(11)
C6P 0.0223(13) 0.0270(14) 0.0271(16) -0.0024(11) 0.0003(11) 0.0109(11)
C7N 0.0333(15) 0.0241(14) 0.0343(17) 0.0002(12) -0.0020(12) 0.0154(12)
C8N 0.0268(14) 0.0225(13) 0.0298(16) 0.0003(11) -0.0001(11) 0.0101(11)
C9N 0.0288(14) 0.0252(14) 0.0412(17) -0.0059(12) -0.0097(12) 0.0138(12)

loop_
_atom_type_symbol
_atom_type_description
_atom_type_scat_dispersion_real
_atom_type_scat_dispersion_imag
_atom_type_scat_source
C C 0.0181 0.0091 'International Tables Vol C Tables 4.2.6.8 and 6.1.1.4'
H H 0.0000 0.0000 'International Tables Vol C Tables 4.2.6.8 and 6.1.1.4'
N N 0.0311 0.0180 'International Tables Vol C Tables 4.2.6.8 and 6.1.1.4'
O O 0.0492 0.0322 'International Tables Vol C Tables 4.2.6.8 and 6.1.1.4'

loop_
_geom_angle_atom_site_label_1
_geom_angle_atom_site_label_2
_geom_angle_atom_site_label_3
_geom_angle
_geom_angle_site_symmetry_1
_geom_angle_site_symmetry_3
_geom_angle_publ_flag
N2 N1 H1 119.2(19) . . ?
C5 N1 H1 132.3(19) . . ?
C5 N1 N2 108.3(2) . . ?
C2N N1N H1N 126.1 . . ?
C2N N1N C5N 107.86(19) . . ?
C5N N1N H1N 126.1 . . ?
N3 N2 N1 106.54(19) . . ?
N2 N3 N4 110.94(18) . . ?
C2N N3N C1M 128.66(19) . . ?
C4N N3N C1M 123.0(2) . . ?
C4N N3N C2N 108.32(19) . . ?
C5 N4 N3 105.44(19) . . ?
H1AA C1 H1AB 107.9 . . ?
H1BC C1 H1BD 106.3 . . ?
C2N C1 H1AA 109.3 . . ?
C2N C1 H1AB 109.3 . . ?
C2N C1 H1BC 106.0 . . ?
C2N C1 H1BD 106.0 . . ?
C2N C1 C2T1 111.8(2) . . ?
C2N C1 C2T2 125.1(10) . . ?
C2T1 C1 H1AA 109.3 . . ?
C2T1 C1 H1AB 109.3 . . ?
C2T2 C1 H1BC 106.0 . . ?
C2T2 C1 H1BD 106.0 . . ?
C2B C1B C1P 120.6(2) . . ?
C2B C1B C6B 118.0(2) . . ?
C6B C1B C1P 121.3(2) . . ?
N3N C1M H1MA 108.8 . . ?
N3N C1M H1MB 108.8 . . ?
N3N C1M C4B 113.70(19) . . ?
H1MA C1M H1MB 107.7 . . ?
C4B C1M H1MA 108.8 . . ?
C4B C1M H1MB 108.8 . . ?
C2P C1P C1B 124.0(2) . . ?
C6P C1P C1B 118.7(2) . . ?
C6P C1P C2P 117.3(2) . . ?
C1B C2B H2B 119.4 . . ?
C3B C2B C1B 121.2(2) . . ?
C3B C2B H2B 119.4 . . ?
N1N C2N N3N 113.8(2) . . ?
N1N C2N C1 123.6(2) . . ?
N3N C2N C1 122.4(2) . . ?
C1P C2P C5 124.3(2) . . ?
C3P C2P C1P 120.2(2) . . ?
C3P C2P C5 115.4(2) . . ?
C1 C2T1 H2TA 109.2 . . ?
C1 C2T1 H2TB 109.2 . . ?
C1 C2T1 C3T1 112.2(3) . . ?
H2TA C2T1 H2TB 107.9 . . ?
C3T1 C2T1 H2TA 109.2 . . ?
C3T1 C2T1 H2TB 109.2 . . ?
C1 C2T2 H2TC 109.4 . . ?
C1 C2T2 H2TD 109.4 . . ?
C1 C2T2 C3T2 111.2(15) . . ?
H2TC C2T2 H2TD 108.0 . . ?
C3T2 C2T2 H2TC 109.4 . . ?
C3T2 C2T2 H2TD 109.4 . . ?
C2B C3B H3B 119.8 . . ?
C2B C3B C4B 120.4(2) . . ?
C4B C3B H3B 119.8 . . ?
C2P C3P H3P 119.6 . . ?
C4P C3P C2P 120.9(2) . . ?
C4P C3P H3P 119.6 . . ?
C2T1 C3T1 H3TA 109.2 . . ?
C2T1 C3T1 H3TB 109.2 . . ?
H3TA C3T1 H3TB 107.9 . . ?
C4T1 C3T1 C2T1 112.3(3) . . ?
C4T1 C3T1 H3TA 109.2 . . ?
C4T1 C3T1 H3TB 109.2 . . ?
C2T2 C3T2 H3TC 110.1 . . ?
C2T2 C3T2 H3TD 110.1 . . ?
H3TC C3T2 H3TD 108.4 . . ?
C4T2 C3T2 C2T2 108(2) . . ?
C4T2 C3T2 H3TC 110.1 . . ?
C4T2 C3T2 H3TD 110.1 . . ?
C3B C4B C1M 120.1(2) . . ?
C5B C4B C1M 121.4(2) . . ?
C5B C4B C3B 118.4(2) . . ?
O1N C4N N3N 125.7(2) . . ?
O1N C4N C5N 128.5(2) . . ?
N3N C4N C5N 105.8(2) . . ?
C3P C4P H4P 120.3 . . ?
C5P C4P C3P 119.5(2) . . ?
C5P C4P H4P 120.3 . . ?
C3T1 C4T1 H4TA 109.5 . . ?
C3T1 C4T1 H4TB 109.5 . . ?
C3T1 C4T1 H4TC 109.5 . . ?
H4TA C4T1 H4TB 109.5 . . ?
H4TA C4T1 H4TC 109.5 . . ?
H4TB C4T1 H4TC 109.5 . . ?
C3T2 C4T2 H4TD 109.5 . . ?
C3T2 C4T2 H4TE 109.5 . . ?
C3T2 C4T2 H4TF 109.5 . . ?
H4TD C4T2 H4TE 109.5 . . ?
H4TD C4T2 H4TF 109.5 . . ?
H4TE C4T2 H4TF 109.5 . . ?
N1 C5 C2P 126.5(2) . . ?
N4 C5 N1 108.7(2) . . ?
N4 C5 C2P 124.5(2) . . ?
C4B C5B H5B 119.4 . . ?
C6B C5B C4B 121.3(2) . . ?
C6B C5B H5B 119.4 . . ?
N1N C5N C4N 104.12(18) . . ?
N1N C5N C6N 110.79(19) . . ?
N1N C5N C9N 111.9(2) . . ?
C4N C5N C6N 113.6(2) . . ?
C4N C5N C9N 114.00(19) . . ?
C9N C5N C6N 102.67(19) . . ?
C4P C5P H5P 119.8 . . ?
C6P C5P C4P 120.5(2) . . ?
C6P C5P H5P 119.8 . . ?
C1B C6B H6B 119.7 . . ?
C5B C6B C1B 120.6(2) . . ?
C5B C6B H6B 119.7 . . ?
C5N C6N H6NA 111.0 . . ?
C5N C6N H6NB 111.0 . . ?
H6NA C6N H6NB 109.0 . . ?
C7N C6N C5N 103.92(19) . . ?
C7N C6N H6NA 111.0 . . ?
C7N C6N H6NB 111.0 . . ?
C1P C6P H6P 119.2 . . ?
C5P C6P C1P 121.6(2) . . ?
C5P C6P H6P 119.2 . . ?
C6N C7N H7NA 110.7 . . ?
C6N C7N H7NB 110.7 . . ?
C6N C7N C8N 105.45(19) . . ?
H7NA C7N H7NB 108.8 . . ?
C8N C7N H7NA 110.7 . . ?
C8N C7N H7NB 110.7 . . ?
C7N C8N H8NA 110.5 . . ?
C7N C8N H8NB 110.5 . . ?
H8NA C8N H8NB 108.7 . . ?
C9N C8N C7N 106.22(19) . . ?
C9N C8N H8NA 110.5 . . ?
C9N C8N H8NB 110.5 . . ?
C5N C9N C8N 105.96(19) . . ?
C5N C9N H9NA 110.5 . . ?
C5N C9N H9NB 110.5 . . ?
C8N C9N H9NA 110.5 . . ?
C8N C9N H9NB 110.5 . . ?
H9NA C9N H9NB 108.7 . . ?

loop_
_geom_bond_atom_site_label_1
_geom_bond_atom_site_label_2
_geom_bond_distance
_geom_bond_site_symmetry_2
_geom_bond_publ_flag
O1N C4N 1.219(3) . ?
N1 H1 0.96(3) . ?
N1 N2 1.353(3) . ?
N1 C5 1.341(3) . ?
N1N H1N 0.8800 . ?
N1N C2N 1.291(3) . ?
N1N C5N 1.473(3) . ?
N2 N3 1.298(3) . ?
N3 N4 1.365(3) . ?
N3N C1M 1.468(3) . ?
N3N C2N 1.392(3) . ?
N3N C4N 1.384(3) . ?
N4 C5 1.330(3) . ?
C1 H1AA 0.9900 . ?
C1 H1AB 0.9900 . ?
C1 H1BC 0.9900 . ?
C1 H1BD 0.9900 . ?
C1 C2N 1.491(3) . ?
C1 C2T1 1.519(3) . ?
C1 C2T2 1.513(8) . ?
C1B C1P 1.488(3) . ?
C1B C2B 1.393(3) . ?
C1B C6B 1.398(3) . ?
C1M H1MA 0.9900 . ?
C1M H1MB 0.9900 . ?
C1M C4B 1.515(3) . ?
C1P C2P 1.412(3) . ?
C1P C6P 1.406(3) . ?
C2B H2B 0.9500 . ?
C2B C3B 1.390(3) . ?
C2P C3P 1.394(3) . ?
C2P C5 1.475(3) . ?
C2T1 H2TA 0.9900 . ?
C2T1 H2TB 0.9900 . ?
C2T1 C3T1 1.521(4) . ?
C2T2 H2TC 0.9900 . ?
C2T2 H2TD 0.9900 . ?
C2T2 C3T2 1.519(9) . ?
C3B H3B 0.9500 . ?
C3B C4B 1.393(3) . ?
C3P H3P 0.9500 . ?
C3P C4P 1.384(3) . ?
C3T1 H3TA 0.9900 . ?
C3T1 H3TB 0.9900 . ?
C3T1 C4T1 1.521(4) . ?
C3T2 H3TC 0.9900 . ?
C3T2 H3TD 0.9900 . ?
C3T2 C4T2 1.517(9) . ?
C4B C5B 1.389(3) . ?
C4N C5N 1.510(3) . ?
C4P H4P 0.9500 . ?
C4P C5P 1.379(3) . ?
C4T1 H4TA 0.9800 . ?
C4T1 H4TB 0.9800 . ?
C4T1 H4TC 0.9800 . ?
C4T2 H4TD 0.9800 . ?
C4T2 H4TE 0.9800 . ?
C4T2 H4TF 0.9800 . ?
C5B H5B 0.9500 . ?
C5B C6B 1.384(3) . ?
C5N C6N 1.535(3) . ?
C5N C9N 1.527(3) . ?
C5P H5P 0.9500 . ?
C5P C6P 1.379(3) . ?
C6B H6B 0.9500 . ?
C6N H6NA 0.9900 . ?
C6N H6NB 0.9900 . ?
C6N C7N 1.526(3) . ?
C6P H6P 0.9500 . ?
C7N H7NA 0.9900 . ?
C7N H7NB 0.9900 . ?
C7N C8N 1.540(3) . ?
C8N H8NA 0.9900 . ?
C8N H8NB 0.9900 . ?
C8N C9N 1.532(3) . ?
C9N H9NA 0.9900 . ?
C9N H9NB 0.9900 . ?

loop_
_geom_hbond_atom_site_label_D
_geom_hbond_atom_site_label_H
_geom_hbond_atom_site_label_A
_geom_hbond_distance_DH
_geom_hbond_distance_HA
_geom_hbond_distance_DA
_geom_hbond_angle_DHA
_geom_hbond_site_symmetry_A
_geom_hbond_publ_flag
N1 H1 N1N 0.96(3) 1.78(3) 2.739(3) 174(3) 8_654 yes
N1N H1N N1 0.88 1.92 2.739(3) 154.3 6_565 yes
C1M H1MB N3 0.99 2.53 3.473(3) 159.8 10_665 yes

loop_
_geom_torsion_atom_site_label_1
_geom_torsion_atom_site_label_2
_geom_torsion_atom_site_label_3
_geom_torsion_atom_site_label_4
_geom_torsion
_geom_torsion_site_symmetry_1
_geom_torsion_site_symmetry_2
_geom_torsion_site_symmetry_3
_geom_torsion_site_symmetry_4
_geom_torsion_publ_flag
O1N C4N C5N N1N -178.2(2) . . . . ?
O1N C4N C5N C6N 61.2(3) . . . . ?
O1N C4N C5N C9N -56.0(3) . . . . ?
N1 N2 N3 N4 0.2(2) . . . . ?
N1N C5N C6N C7N 79.6(2) . . . . ?
N1N C5N C9N C8N -85.4(2) . . . . ?
N2 N1 C5 N4 0.1(3) . . . . ?
N2 N1 C5 C2P 174.4(2) . . . . ?
N2 N3 N4 C5 -0.2(3) . . . . ?
N3 N4 C5 N1 0.1(2) . . . . ?
N3 N4 C5 C2P -174.4(2) . . . . ?
N3N C1M C4B C3B -85.1(3) . . . . ?
N3N C1M C4B C5B 98.1(3) . . . . ?
N3N C4N C5N N1N 2.3(2) . . . . ?
N3N C4N C5N C6N -118.3(2) . . . . ?
N3N C4N C5N C9N 124.5(2) . . . . ?
C1 C2T1 C3T1 C4T1 -173.5(3) . . . . ?
C1 C2T2 C3T2 C4T2 179(3) . . . . ?
C1B C1P C2P C3P -176.5(2) . . . . ?
C1B C1P C2P C5 6.1(4) . . . . ?
C1B C1P C6P C5P 177.9(2) . . . . ?
C1B C2B C3B C4B -0.4(4) . . . . ?
C1M N3N C2N N1N 177.3(2) . . . . ?
C1M N3N C2N C1 -6.4(4) . . . . ?
C1M N3N C4N O1N 1.4(4) . . . . ?
C1M N3N C4N C5N -179.07(19) . . . . ?
C1M C4B C5B C6B 176.8(2) . . . . ?
C1P C1B C2B C3B -179.4(2) . . . . ?
C1P C1B C6B C5B -179.5(2) . . . . ?
C1P C2P C3P C4P -2.0(4) . . . . ?
C1P C2P C5 N1 51.1(4) . . . . ?
C1P C2P C5 N4 -135.4(3) . . . . ?
C2B C1B C1P C2P -140.9(2) . . . . ?
C2B C1B C1P C6P 40.0(3) . . . . ?
C2B C1B C6B C5B 2.7(3) . . . . ?
C2B C3B C4B C1M -175.7(2) . . . . ?
C2B C3B C4B C5B 1.2(3) . . . . ?
C2N N1N C5N C4N -2.4(2) . . . . ?
C2N N1N C5N C6N 120.1(2) . . . . ?
C2N N1N C5N C9N -126.0(2) . . . . ?
C2N N3N C1M C4B -85.3(3) . . . . ?
C2N N3N C4N O1N 179.0(2) . . . . ?
C2N N3N C4N C5N -1.5(2) . . . . ?
C2N C1 C2T1 C3T1 -172.7(2) . . . . ?
C2N C1 C2T2 C3T2 179(2) . . . . ?
C2P C1P C6P C5P -1.3(4) . . . . ?
C2P C3P C4P C5P -0.1(4) . . . . ?
C2T1 C1 C2N N1N 92.3(3) . . . . ?
C2T1 C1 C2N N3N -83.6(3) . . . . ?
C2T2 C1 C2N N1N 36.5(19) . . . . ?
C2T2 C1 C2N N3N -139.4(19) . . . . ?
C3B C4B C5B C6B 0.0(3) . . . . ?
C3P C2P C5 N1 -126.4(3) . . . . ?
C3P C2P C5 N4 47.2(3) . . . . ?
C3P C4P C5P C6P 1.5(4) . . . . ?
C4B C5B C6B C1B -2.0(3) . . . . ?
C4N N3N C1M C4B 91.7(3) . . . . ?
C4N N3N C2N N1N -0.1(3) . . . . ?
C4N N3N C2N C1 176.2(2) . . . . ?
C4N C5N C6N C7N -163.6(2) . . . . ?
C4N C5N C9N C8N 156.8(2) . . . . ?
C4P C5P C6P C1P -0.8(4) . . . . ?
C5 N1 N2 N3 -0.2(2) . . . . ?
C5 C2P C3P C4P 175.6(2) . . . . ?
C5N N1N C2N N3N 1.6(3) . . . . ?
C5N N1N C2N C1 -174.6(2) . . . . ?
C5N C6N C7N C8N 31.5(2) . . . . ?
C6B C1B C1P C2P 41.3(3) . . . . ?
C6B C1B C1P C6P -137.8(2) . . . . ?
C6B C1B C2B C3B -1.5(3) . . . . ?
C6N C5N C9N C8N 33.4(3) . . . . ?
C6N C7N C8N C9N -10.7(3) . . . . ?
C6P C1P C2P C3P 2.6(4) . . . . ?
C6P C1P C2P C5 -174.7(2) . . . . ?
C7N C8N C9N C5N -14.2(3) . . . . ?
C9N C5N C6N C7N -40.1(2) . . . . ?
